data_7209250
loop_
_publ_author_name
'Xu, Shengtao'
'Zhou, Yu'
'Xu, Jinyi'
'Jiang, Hualiang'
'Liu, Hong'

_publ_section_title
;
 Gold-catalyzed Michael addition/intramolecular annulation cascade: an
 effective pathway for the chemoselective- and regioselective synthesis of
 tetracyclic indole derivatives in water
;
_journal_issue 3
_journal_name_full 'Green Chemistry'
_journal_page_first 718
_journal_paper_doi 10.1039/c2gc36301a
_journal_volume 15
_journal_year 2013
_chemical_formula_sum 'C25 H20 N2 O2'
_chemical_formula_weight 380.43
_chemical_name_common XST-FG-3
_chemical_name_systematic
;
?
;
_space_group_IT_number 15
_symmetry_cell_setting monoclinic
_symmetry_space_group_name_Hall '-C 2yc'
_symmetry_space_group_name_H-M 'C 1 2/c 1'
_atom_sites_solution_hydrogens geom
_atom_sites_solution_primary direct
_atom_sites_solution_secondary difmap
_audit_creation_method SHELXL-97
_cell_angle_alpha 90.00
_cell_angle_beta 101.947(2)
_cell_angle_gamma 90.00
_cell_formula_units_Z 8
_cell_length_a 20.8671(8)
_cell_length_b 10.4343(4)
_cell_length_c 18.5300(7)
_cell_measurement_reflns_used 6169
_cell_measurement_temperature 100(2)
_cell_measurement_theta_max 54.87
_cell_measurement_theta_min 4.50
_cell_volume 3947.2(3)
_computing_cell_refinement 'Bruker SAINT'
_computing_data_collection 'Bruker APEX2'
_computing_data_reduction 'Bruker SAINT'
_computing_molecular_graphics 'Bruker SHELXTL'
_computing_publication_material 'Bruker SHELXTL'
_computing_structure_refinement 'SHELXL-97 (Sheldrick, 1997)'
_computing_structure_solution 'SHELXS-97 (Sheldrick, 1990)'
_diffrn_ambient_temperature 100(2)
_diffrn_measured_fraction_theta_full 0.994
_diffrn_measured_fraction_theta_max 0.994
_diffrn_measurement_device_type 'Bruker APEX-II CCD'
_diffrn_radiation_monochromator graphite
_diffrn_radiation_source 'fine-focus sealed tube'
_diffrn_radiation_type MoK\a
_diffrn_radiation_wavelength 0.71073
_diffrn_reflns_av_R_equivalents 0.0131
_diffrn_reflns_av_sigmaI/netI 0.0117
_diffrn_reflns_limit_h_max 27
_diffrn_reflns_limit_h_min -27
_diffrn_reflns_limit_k_max 11
_diffrn_reflns_limit_k_min -13
_diffrn_reflns_limit_l_max 24
_diffrn_reflns_limit_l_min -24
_diffrn_reflns_number 17019
_diffrn_reflns_theta_full 27.55
_diffrn_reflns_theta_max 27.55
_diffrn_reflns_theta_min 2.00
_exptl_absorpt_coefficient_mu 0.082
_exptl_absorpt_correction_T_max 0.7456
_exptl_absorpt_correction_T_min 0.6791
_exptl_absorpt_correction_type multi-scan
_exptl_absorpt_process_details sadabs
_exptl_crystal_colour colorless
_exptl_crystal_density_diffrn 1.280
_exptl_crystal_density_method 'not measured'
_exptl_crystal_description Columnar
_exptl_crystal_F_000 1600
_exptl_crystal_size_max 0.35
_exptl_crystal_size_mid 0.32
_exptl_crystal_size_min 0.30
_refine_diff_density_max 0.342
_refine_diff_density_min -0.199
_refine_diff_density_rms 0.040
_refine_ls_abs_structure_details 'Flack H D (1983), Acta Cryst. A39, 876-881'
_refine_ls_extinction_coef 0.0025(3)
_refine_ls_extinction_expression Fc^*^=kFc[1+0.001xFc^2^\l^3^/sin(2\q)]^-1/4^
_refine_ls_extinction_method SHELXL
_refine_ls_goodness_of_fit_ref 1.043
_refine_ls_hydrogen_treatment constr
_refine_ls_matrix_type full
_refine_ls_number_parameters 264
_refine_ls_number_reflns 4530
_refine_ls_number_restraints 0
_refine_ls_restrained_S_all 1.043
_refine_ls_R_factor_all 0.0419
_refine_ls_R_factor_gt 0.0383
_refine_ls_shift/su_max 0.001
_refine_ls_shift/su_mean 0.000
_refine_ls_structure_factor_coef Fsqd
_refine_ls_weighting_details 'calc w=1/[\s^2^(Fo^2^)+(0.0536P)^2^+3.1635P] where P=(Fo^2^+2Fc^2^)/3'
_refine_ls_weighting_scheme calc
_refine_ls_wR_factor_gt 0.1020
_refine_ls_wR_factor_ref 0.1051
_reflns_number_gt 4128
_reflns_number_total 4530
_reflns_threshold_expression >2sigma(I)
_cod_data_source_file c2gc36301a.txt
_cod_data_source_block H:\Report\20120054\20120054.CIF
_cod_original_sg_symbol_H-M C2/c
_cod_database_code 7209250

loop_
_symmetry_equiv_pos_as_xyz
'x, y, z'
'-x, y, -z+1/2'
'x+1/2, y+1/2, z'
'-x+1/2, y+1/2, -z+1/2'
'-x, -y, -z'
'x, -y, z-1/2'
'-x+1/2, -y+1/2, -z'
'x+1/2, -y+1/2, z-1/2'

loop_
_atom_site_label
_atom_site_type_symbol
_atom_site_fract_x
_atom_site_fract_y
_atom_site_fract_z
_atom_site_U_iso_or_equiv
_atom_site_adp_type
_atom_site_occupancy
_atom_site_symmetry_multiplicity
_atom_site_calc_flag
_atom_site_refinement_flags
O1 O 0.07923(6) 1.00326(11) -0.20256(5) 0.0415(3) Uani 1 1 d .
O2 O 0.13082(5) 0.82937(11) -0.16285(6) 0.0407(3) Uani 1 1 d .
C15 C 0.06994(5) 1.19136(10) 0.05105(6) 0.0175(2) Uani 1 1 d .
N1 N 0.11293(4) 1.07036(9) 0.14996(5) 0.01743(19) Uani 1 1 d .
H15 H 0.1225 1.0407 0.1942 0.021 Uiso 1 1 calc R
N2 N 0.09910(5) 0.92485(11) -0.15411(5) 0.0276(2) Uani 1 1 d .
C18 C 0.08560(5) 0.95047(12) -0.07927(6) 0.0221(2) Uani 1 1 d .
H20 H 0.0995 0.8778 -0.0472 0.026 Uiso 1 1 calc R
H19 H 0.0390 0.9628 -0.0828 0.026 Uiso 1 1 calc R
C17 C 0.12308(5) 1.07141(10) -0.04688(5) 0.0182(2) Uani 1 1 d .
H18 H 0.1051 1.1442 -0.0780 0.022 Uiso 1 1 calc R
C16 C 0.11022(5) 1.09443(10) 0.02876(5) 0.0168(2) Uani 1 1 d .
C9 C 0.13459(5) 1.02033(10) 0.08983(5) 0.0169(2) Uani 1 1 d .
C8 C 0.17561(5) 0.90630(10) 0.09540(6) 0.0174(2) Uani 1 1 d .
C19 C 0.16790(5) 0.80844(10) 0.15158(5) 0.0178(2) Uani 1 1 d .
C20 C 0.10557(5) 0.77716(11) 0.16319(6) 0.0220(2) Uani 1 1 d .
H9 H 0.0691 0.8202 0.1370 0.026 Uiso 1 1 calc R
C21 C 0.09759(6) 0.68279(12) 0.21323(7) 0.0253(2) Uani 1 1 d .
H8 H 0.0557 0.6631 0.2198 0.030 Uiso 1 1 calc R
C22 C 0.15113(6) 0.61686(11) 0.25386(6) 0.0232(2) Uani 1 1 d .
C25 C 0.14215(7) 0.51561(14) 0.30896(8) 0.0348(3) Uani 1 1 d .
H4 H 0.1232 0.4404 0.2833 0.052 Uiso 1 1 calc R
H1 H 0.1136 0.5475 0.3394 0.052 Uiso 1 1 calc R
H5 H 0.1839 0.4944 0.3393 0.052 Uiso 1 1 calc R
C14 C 0.02890(5) 1.28786(11) 0.01407(6) 0.0219(2) Uani 1 1 d .
H17 H 0.0251 1.3005 -0.0363 0.026 Uiso 1 1 calc R
C13 C -0.00566(5) 1.36361(12) 0.05385(7) 0.0264(3) Uani 1 1 d .
H2 H -0.0340 1.4259 0.0295 0.032 Uiso 1 1 calc R
C12 C 0.00119(6) 1.34826(12) 0.13053(7) 0.0265(3) Uani 1 1 d .
H3 H -0.0215 1.4027 0.1561 0.032 Uiso 1 1 calc R
C11 C 0.04091(5) 1.25412(11) 0.16855(6) 0.0217(2) Uani 1 1 d .
H16 H 0.0456 1.2442 0.2192 0.026 Uiso 1 1 calc R
C10 C 0.07376(5) 1.17459(10) 0.12772(6) 0.0172(2) Uani 1 1 d .
C23 C 0.21294(5) 0.64810(11) 0.24222(6) 0.0232(2) Uani 1 1 d .
H7 H 0.2494 0.6049 0.2685 0.028 Uiso 1 1 calc R
C24 C 0.22141(5) 0.74250(11) 0.19226(6) 0.0208(2) Uani 1 1 d .
H6 H 0.2634 0.7620 0.1859 0.025 Uiso 1 1 calc R
C7 C 0.21903(5) 0.88709(10) 0.05130(6) 0.0189(2) Uani 1 1 d .
H14 H 0.2406 0.8086 0.0573 0.023 Uiso 1 1 calc R
C6 C 0.23713(5) 0.97189(10) -0.00454(6) 0.0187(2) Uani 1 1 d .
C1 C 0.19556(5) 1.06214(11) -0.04758(5) 0.0188(2) Uani 1 1 d .
C2 C 0.22014(6) 1.13914(12) -0.09723(6) 0.0245(2) Uani 1 1 d .
H13 H 0.1930 1.2001 -0.1247 0.029 Uiso 1 1 calc R
C3 C 0.28414(6) 1.12682(13) -0.10656(7) 0.0289(3) Uani 1 1 d .
H12 H 0.2998 1.1798 -0.1394 0.035 Uiso 1 1 calc R
C4 C 0.32459(6) 1.03502(13) -0.06663(6) 0.0268(3) Uani 1 1 d .
H11 H 0.3672 1.0245 -0.0735 0.032 Uiso 1 1 calc R
C5 C 0.30136(5) 0.95898(12) -0.01648(6) 0.0226(2) Uani 1 1 d .
H10 H 0.3289 0.8976 0.0101 0.027 Uiso 1 1 calc R

loop_
_atom_site_aniso_label
_atom_site_aniso_U_11
_atom_site_aniso_U_22
_atom_site_aniso_U_33
_atom_site_aniso_U_23
_atom_site_aniso_U_13
_atom_site_aniso_U_12
O1 0.0581(6) 0.0494(6) 0.0171(4) -0.0021(4) 0.0079(4) -0.0089(5)
O2 0.0260(4) 0.0584(7) 0.0386(5) -0.0212(5) 0.0092(4) 0.0019(4)
C15 0.0158(4) 0.0185(5) 0.0179(5) 0.0009(4) 0.0031(4) -0.0041(4)
N1 0.0194(4) 0.0206(5) 0.0128(4) 0.0012(3) 0.0043(3) 0.0020(3)
N2 0.0227(5) 0.0411(6) 0.0195(5) -0.0098(4) 0.0057(4) -0.0111(4)
C18 0.0217(5) 0.0307(6) 0.0148(5) -0.0043(4) 0.0058(4) -0.0073(4)
C17 0.0200(5) 0.0214(5) 0.0134(4) 0.0011(4) 0.0035(4) -0.0031(4)
C16 0.0178(5) 0.0178(5) 0.0147(5) 0.0003(4) 0.0032(4) -0.0031(4)
C9 0.0180(5) 0.0187(5) 0.0144(4) -0.0007(4) 0.0043(4) -0.0016(4)
C8 0.0191(5) 0.0176(5) 0.0152(4) 0.0000(4) 0.0028(4) -0.0008(4)
C19 0.0211(5) 0.0174(5) 0.0153(4) 0.0001(4) 0.0051(4) 0.0002(4)
C20 0.0186(5) 0.0239(6) 0.0229(5) 0.0042(4) 0.0027(4) 0.0014(4)
C21 0.0204(5) 0.0278(6) 0.0285(6) 0.0056(5) 0.0064(4) -0.0031(4)
C22 0.0276(5) 0.0209(5) 0.0212(5) 0.0038(4) 0.0047(4) -0.0023(4)
C25 0.0347(7) 0.0335(7) 0.0361(7) 0.0159(6) 0.0066(5) -0.0034(5)
C14 0.0193(5) 0.0220(6) 0.0238(5) 0.0063(4) 0.0026(4) -0.0022(4)
C13 0.0203(5) 0.0222(6) 0.0368(6) 0.0096(5) 0.0063(4) 0.0032(4)
C12 0.0236(5) 0.0231(6) 0.0360(6) 0.0010(5) 0.0133(5) 0.0034(4)
C11 0.0207(5) 0.0233(6) 0.0228(5) -0.0012(4) 0.0083(4) -0.0004(4)
C10 0.0151(4) 0.0182(5) 0.0181(5) 0.0005(4) 0.0033(4) -0.0020(4)
C23 0.0227(5) 0.0228(6) 0.0228(5) 0.0037(4) 0.0018(4) 0.0036(4)
C24 0.0185(5) 0.0228(5) 0.0217(5) 0.0017(4) 0.0058(4) 0.0011(4)
C7 0.0214(5) 0.0177(5) 0.0178(5) -0.0012(4) 0.0048(4) -0.0004(4)
C6 0.0215(5) 0.0206(5) 0.0148(4) -0.0041(4) 0.0057(4) -0.0048(4)
C1 0.0203(5) 0.0222(5) 0.0139(4) -0.0029(4) 0.0040(4) -0.0060(4)
C2 0.0247(5) 0.0296(6) 0.0188(5) 0.0033(4) 0.0034(4) -0.0072(5)
C3 0.0264(6) 0.0381(7) 0.0233(5) 0.0035(5) 0.0078(4) -0.0130(5)
C4 0.0204(5) 0.0371(7) 0.0243(5) -0.0045(5) 0.0078(4) -0.0087(5)
C5 0.0218(5) 0.0268(6) 0.0200(5) -0.0039(4) 0.0058(4) -0.0026(4)

loop_
_atom_type_symbol
_atom_type_description
_atom_type_scat_dispersion_real
_atom_type_scat_dispersion_imag
_atom_type_scat_source
C C 0.0033 0.0016 'International Tables Vol C Tables 4.2.6.8 and 6.1.1.4'
H H 0.0000 0.0000 'International Tables Vol C Tables 4.2.6.8 and 6.1.1.4'
N N 0.0061 0.0033 'International Tables Vol C Tables 4.2.6.8 and 6.1.1.4'
O O 0.0106 0.0060 'International Tables Vol C Tables 4.2.6.8 and 6.1.1.4'

loop_
_geom_angle_atom_site_label_1
_geom_angle_atom_site_label_2
_geom_angle_atom_site_label_3
_geom_angle
C14 C15 C10 118.65(10)
C14 C15 C16 134.57(10)
C10 C15 C16 106.72(9)
C10 N1 C9 109.26(8)
C10 N1 H15 125.4
C9 N1 H15 125.4
O1 N2 O2 123.90(11)
O1 N2 C18 117.48(11)
O2 N2 C18 118.59(11)
N2 C18 C17 109.27(9)
N2 C18 H20 109.8
C17 C18 H20 109.8
N2 C18 H19 109.8
C17 C18 H19 109.8
H20 C18 H19 108.3
C16 C17 C1 112.92(8)
C16 C17 C18 108.71(8)
C1 C17 C18 111.78(9)
C16 C17 H18 107.7
C1 C17 H18 107.7
C18 C17 H18 107.7
C9 C16 C15 107.39(9)
C9 C16 C17 124.79(10)
C15 C16 C17 127.79(9)
C16 C9 N1 108.78(9)
C16 C9 C8 128.90(10)
N1 C9 C8 122.31(9)
C7 C8 C9 122.32(10)
C7 C8 C19 120.15(10)
C9 C8 C19 117.52(9)
C24 C19 C20 117.90(10)
C24 C19 C8 121.73(9)
C20 C19 C8 120.33(9)
C21 C20 C19 120.83(10)
C21 C20 H9 119.6
C19 C20 H9 119.6
C20 C21 C22 121.23(10)
C20 C21 H8 119.4
C22 C21 H8 119.4
C23 C22 C21 117.82(10)
C23 C22 C25 121.25(11)
C21 C22 C25 120.93(11)
C22 C25 H4 109.5
C22 C25 H1 109.5
H4 C25 H1 109.5
C22 C25 H5 109.5
H4 C25 H5 109.5
H1 C25 H5 109.5
C13 C14 C15 118.87(10)
C13 C14 H17 120.6
C15 C14 H17 120.6
C14 C13 C12 121.22(11)
C14 C13 H2 119.4
C12 C13 H2 119.4
C11 C12 C13 121.39(11)
C11 C12 H3 119.3
C13 C12 H3 119.3
C12 C11 C10 117.19(10)
C12 C11 H16 121.4
C10 C11 H16 121.4
N1 C10 C11 129.64(10)
N1 C10 C15 107.79(9)
C11 C10 C15 122.57(10)
C24 C23 C22 121.36(10)
C24 C23 H7 119.3
C22 C23 H7 119.3
C23 C24 C19 120.86(10)
C23 C24 H6 119.6
C19 C24 H6 119.6
C8 C7 C6 129.59(10)
C8 C7 H14 115.2
C6 C7 H14 115.2
C5 C6 C1 117.94(10)
C5 C6 C7 116.39(10)
C1 C6 C7 125.66(9)
C2 C1 C6 119.34(10)
C2 C1 C17 118.12(10)
C6 C1 C17 122.33(9)
C3 C2 C1 121.53(11)
C3 C2 H13 119.2
C1 C2 H13 119.2
C4 C3 C2 119.55(11)
C4 C3 H12 120.2
C2 C3 H12 120.2
C5 C4 C3 119.73(11)
C5 C4 H11 120.1
C3 C4 H11 120.1
C4 C5 C6 121.83(11)
C4 C5 H10 119.1
C6 C5 H10 119.1

loop_
_geom_bond_atom_site_label_1
_geom_bond_atom_site_label_2
_geom_bond_distance
O1 N2 1.2219(15)
O2 N2 1.2252(15)
C15 C14 1.4049(15)
C15 C10 1.4172(14)
C15 C16 1.4296(15)
N1 C10 1.3715(13)
N1 C9 1.3881(13)
N1 H15 0.8600
N2 C18 1.4953(14)
C18 C17 1.5395(15)
C18 H20 0.9700
C18 H19 0.9700
C17 C16 1.5001(14)
C17 C1 1.5182(14)
C17 H18 0.9800
C16 C9 1.3779(14)
C9 C8 1.4568(14)
C8 C7 1.3548(15)
C8 C19 1.4906(14)
C19 C24 1.3929(15)
C19 C20 1.4001(15)
C20 C21 1.3861(16)
C20 H9 0.9300
C21 C22 1.3929(16)
C21 H8 0.9300
C22 C23 1.3899(16)
C22 C25 1.5076(16)
C25 H4 0.9600
C25 H1 0.9600
C25 H5 0.9600
C14 C13 1.3813(17)
C14 H17 0.9300
C13 C12 1.4075(18)
C13 H2 0.9300
C12 C11 1.3806(16)
C12 H3 0.9300
C11 C10 1.3950(15)
C11 H16 0.9300
C23 C24 1.3879(16)
C23 H7 0.9300
C24 H6 0.9300
C7 C6 1.4689(15)
C7 H14 0.9300
C6 C5 1.4094(15)
C6 C1 1.4103(15)
C1 C2 1.3965(15)
C2 C3 1.3877(17)
C2 H13 0.9300
C3 C4 1.3852(18)
C3 H12 0.9300
C4 C5 1.3837(16)
C4 H11 0.9300
C5 H10 0.9300

loop_
_geom_torsion_atom_site_label_1
_geom_torsion_atom_site_label_2
_geom_torsion_atom_site_label_3
_geom_torsion_atom_site_label_4
_geom_torsion
O1 N2 C18 C17 -65.52(13)
O2 N2 C18 C17 112.36(11)
N2 C18 C17 C16 -178.85(9)
N2 C18 C17 C1 -53.53(12)
C14 C15 C16 C9 -174.70(11)
C10 C15 C16 C9 2.34(11)
C14 C15 C16 C17 3.38(19)
C10 C15 C16 C17 -179.58(10)
C1 C17 C16 C9 -53.51(14)
C18 C17 C16 C9 71.13(13)
C1 C17 C16 C15 128.72(11)
C18 C17 C16 C15 -106.64(12)
C15 C16 C9 N1 -2.17(11)
C17 C16 C9 N1 179.68(9)
C15 C16 C9 C8 176.99(10)
C17 C16 C9 C8 -1.16(17)
C10 N1 C9 C16 1.17(12)
C10 N1 C9 C8 -178.06(9)
C16 C9 C8 C7 30.12(17)
N1 C9 C8 C7 -150.82(10)
C16 C9 C8 C19 -149.23(11)
N1 C9 C8 C19 29.83(14)
C7 C8 C19 C24 38.90(15)
C9 C8 C19 C24 -141.74(10)
C7 C8 C19 C20 -138.97(11)
C9 C8 C19 C20 40.39(14)
C24 C19 C20 C21 -0.48(17)
C8 C19 C20 C21 177.48(10)
C19 C20 C21 C22 0.46(18)
C20 C21 C22 C23 -0.45(18)
C20 C21 C22 C25 179.14(12)
C10 C15 C14 C13 0.66(15)
C16 C15 C14 C13 177.42(11)
C15 C14 C13 C12 2.01(17)
C14 C13 C12 C11 -2.29(18)
C13 C12 C11 C10 -0.22(17)
C9 N1 C10 C11 179.45(10)
C9 N1 C10 C15 0.33(11)
C12 C11 C10 N1 -176.03(10)
C12 C11 C10 C15 2.98(16)
C14 C15 C10 N1 175.96(9)
C16 C15 C10 N1 -1.63(11)
C14 C15 C10 C11 -3.24(15)
C16 C15 C10 C11 179.17(10)
C21 C22 C23 C24 0.49(17)
C25 C22 C23 C24 -179.11(12)
C22 C23 C24 C19 -0.53(17)
C20 C19 C24 C23 0.51(16)
C8 C19 C24 C23 -177.42(10)
C9 C8 C7 C6 4.12(17)
C19 C8 C7 C6 -176.55(10)
C8 C7 C6 C5 150.72(11)
C8 C7 C6 C1 -30.60(17)
C5 C6 C1 C2 -3.19(15)
C7 C6 C1 C2 178.15(10)
C5 C6 C1 C17 171.49(9)
C7 C6 C1 C17 -7.17(16)
C16 C17 C1 C2 -128.08(10)
C18 C17 C1 C2 108.97(11)
C16 C17 C1 C6 57.18(13)
C18 C17 C1 C6 -65.77(12)
C6 C1 C2 C3 1.61(17)
C17 C1 C2 C3 -173.30(11)
C1 C2 C3 C4 0.90(18)
C2 C3 C4 C5 -1.72(18)
C3 C4 C5 C6 0.03(17)
C1 C6 C5 C4 2.43(16)
C7 C6 C5 C4 -178.78(10)
